data_2020378
loop_
_publ_author_name
'Guenter, J.R.'
'Jameson, G.B.'

_publ_section_title
;
 Orthorhombic barium orthotitanate, alpha'-Ba2 Ti O4
;
_journal_name_full 'Acta Crystallographica C (39,1983-)'
_journal_page_first 207
_journal_page_last 210
_journal_volume 40
_journal_year 1984
_chemical_formula_sum 'Ba2 O4 Ti'
_chemical_name_systematic 'Ba2 (Ti O4)'
_space_group_IT_number 33
_symmetry_space_group_name_Hall 'P -2bc 2a'
_symmetry_space_group_name_H-M 'P 21 n b'
_cell_angle_alpha 90
_cell_angle_beta 90
_cell_angle_gamma 90
_cell_formula_units_Z 12
_cell_length_a 6.107
_cell_length_b 22.952
_cell_length_c 10.54
_cell_volume 1477.369
_citation_journal_id_ASTM ACSCEE
_cod_data_source_file Guenter_ACSCEE_1984_1320.cif
_cod_data_source_block Ba2O4Ti1
_cod_original_sg_symbol_Hall 'P 2c -2n (z,x,y)'
_cod_original_formula_sum 'Ba2 O4 Ti1'
_cod_database_code 2020378

loop_
_symmetry_equiv_pos_as_xyz
x,y,z
x+1/2,-y,-z
x+1/2,-y+1/2,z+1/2
x,y+1/2,-z+1/2

loop_
_atom_site_label
_atom_site_type_symbol
_atom_site_fract_x
_atom_site_fract_y
_atom_site_fract_z
_atom_site_occupancy
_atom_site_U_iso_or_equiv
O12 O-2 0.684 0.7231 -0.064 1 0.0
Ba4 Ba+2 0.2546 0.16852 0.1995 1 0.0
O4 O-2 0.801 0.056 -0.065 1 0.0
Ba5 Ba+2 0.286 0.5014 0.2008 1 0.0
Ba1 Ba+2 0.74 0.28019 0.0757 1 0.0
O3 O-2 0.809 0.1714 0.058 1 0.0
Ti1 Ti+4 0.78 0.0948 0.0848 1 0.0
Ba2 Ba+2 0.7612 0.61145 0.0775 1 0.0
O11 O-2 0.808 0.8358 0.062 1 0.0
Ti3 Ti+4 0.75 0.7598 0.0854 1 0.0
O6 O-2 0.981 0.4159 0.195 1 0.0
Ti2 Ti+4 0.757 0.4277 0.0843 1 0.0
Ba3 Ba+2 0.785 0.94609 0.0745 1 0.0
O5 O-2 0.51 0.3927 0.144 1 0.0
O9 O-2 0.533 0.7487 0.202 1 0.0
O1 O-2 0.524 0.0729 0.152 1 0.0
O2 O-2 0.998 0.0703 0.189 1 0.0
O8 O-2 0.811 0.3899 -0.066 1 0.0
O7 O-2 0.678 0.5021 0.056 1 0.0
O10 O-2 1.004 0.7273 0.143 1 0.0
Ba6 Ba+2 0.2375 0.83483 0.201 1 0.0
